data_7213880
loop_
_publ_author_name
'Bacchi, A.'
'Cantoni, G.'
'Crocco, D.'
'Granelli, M.'
'Pagano, P.'
'Pelagatti, P.'

_publ_section_title
;
 Hydrogen-bond networks in polymorphs and solvates of metallorganic
 complexes containing ruthenium and aminoamide ligands
;
_journal_issue 6
_journal_name_full CrystEngComm
_journal_page_first 1001
_journal_paper_doi 10.1039/c3ce41920g
_journal_volume 16
_journal_year 2014
_chemical_formula_sum 'C25 H32 Cl2 N2 O2 Ru'
_chemical_formula_weight 564.50
_chemical_name_systematic
; 
 ? 
;
_space_group_IT_number 2
_symmetry_cell_setting triclinic
_symmetry_space_group_name_Hall '-P 1'
_symmetry_space_group_name_H-M 'P -1'
_atom_sites_solution_hydrogens mixed
_audit_creation_method SHELXL-97
_cell_angle_alpha 87.882(2)
_cell_angle_beta 89.682(2)
_cell_angle_gamma 70.084(2)
_cell_formula_units_Z 2
_cell_length_a 7.6649(9)
_cell_length_b 9.0707(11)
_cell_length_c 19.817(2)
_cell_measurement_reflns_used 780
_cell_measurement_temperature 170(2)
_cell_measurement_theta_max 20
_cell_measurement_theta_min 4
_cell_volume 1294.5(3)
_computing_structure_refinement 'SHELXL-97 (Sheldrick, 1997)'
_computing_structure_solution 'SHELXS-97 (Sheldrick, 1990)'
_diffrn_ambient_temperature 170(2)
_diffrn_detector_area_resol_mean 8.2
_diffrn_measured_fraction_theta_full 0.997
_diffrn_measured_fraction_theta_max 0.997
_diffrn_measurement_device_type diffractometer
_diffrn_measurement_method '\w scan'
_diffrn_radiation_monochromator graphite
_diffrn_radiation_source 'fine-focus sealed tube'
_diffrn_radiation_type MoK\a
_diffrn_radiation_wavelength 0.71073
_diffrn_reflns_av_R_equivalents 0.0313
_diffrn_reflns_av_sigmaI/netI 0.0392
_diffrn_reflns_limit_h_max 8
_diffrn_reflns_limit_h_min -8
_diffrn_reflns_limit_k_max 10
_diffrn_reflns_limit_k_min -10
_diffrn_reflns_limit_l_max 22
_diffrn_reflns_limit_l_min -21
_diffrn_reflns_number 8648
_diffrn_reflns_theta_full 23.29
_diffrn_reflns_theta_max 23.29
_diffrn_reflns_theta_min 1.03
_exptl_absorpt_coefficient_mu 0.835
_exptl_absorpt_correction_T_max 1.0
_exptl_absorpt_correction_T_min 0.846493
_exptl_absorpt_correction_type multi-scan
_exptl_absorpt_process_details SADABS
_exptl_crystal_colour prism
_exptl_crystal_density_diffrn 1.448
_exptl_crystal_density_method 'not measured'
_exptl_crystal_description orange
_exptl_crystal_F_000 580
_exptl_crystal_size_max 0.09
_exptl_crystal_size_mid 0.06
_exptl_crystal_size_min 0.03
_refine_diff_density_max 0.591
_refine_diff_density_min -0.442
_refine_diff_density_rms 0.081
_refine_ls_extinction_method none
_refine_ls_goodness_of_fit_ref 0.910
_refine_ls_hydrogen_treatment mixed
_refine_ls_matrix_type full
_refine_ls_number_parameters 305
_refine_ls_number_reflns 3734
_refine_ls_number_restraints 14
_refine_ls_restrained_S_all 0.938
_refine_ls_R_factor_all 0.0349
_refine_ls_R_factor_gt 0.0276
_refine_ls_shift/su_max 0.002
_refine_ls_shift/su_mean 0.000
_refine_ls_structure_factor_coef Fsqd
_refine_ls_weighting_details 'w=1/[\s^2^(Fo^2^)+(0.0446P)^2^+0.5588P] where P=(Fo^2^+2Fc^2^)/3'
_refine_ls_weighting_scheme calc
_refine_ls_wR_factor_gt 0.0665
_refine_ls_wR_factor_ref 0.0698
_reflns_number_gt 3259
_reflns_number_total 3734
_reflns_threshold_expression >2sigma(I)
_cod_data_source_file c3ce41920g.txt
_cod_data_source_block 2.EtOH
_cod_original_sg_symbol_H-M P-1
_cod_database_code 7213880

loop_
_symmetry_equiv_pos_as_xyz
'x, y, z'
'-x, -y, -z'

loop_
_atom_site_label
_atom_site_type_symbol
_atom_site_fract_x
_atom_site_fract_y
_atom_site_fract_z
_atom_site_U_iso_or_equiv
_atom_site_adp_type
_atom_site_occupancy
_atom_site_site_symmetry_order
_atom_site_calc_flag
_atom_site_refinement_flags_posn
_atom_site_refinement_flags_adp
Ru1 Ru 0.85694(3) 0.81911(3) 0.91163(2) 0.02072(10) Uani 1 1 d . .
Cl1 Cl 0.92042(10) 0.81491(9) 1.03154(4) 0.02646(18) Uani 1 1 d . .
Cl2 Cl 0.55534(10) 0.81337(9) 0.94241(4) 0.02732(18) Uani 1 1 d . .
O1 O 0.2069(4) 1.5117(3) 0.69998(14) 0.0576(8) Uani 1 1 d . .
N1 N 0.7310(4) 1.0685(3) 0.93055(14) 0.0226(6) Uani 1 1 d . .
N2 N 0.4820(5) 1.5173(4) 0.66118(15) 0.0411(8) Uani 1 1 d . .
C5 C 0.8518(4) 0.8053(4) 0.80107(15) 0.0283(7) Uani 1 1 d . .
C1 C 1.2772(4) 0.5552(4) 0.95194(17) 0.0337(8) Uani 1 1 d . .
H1A H 1.2606 0.4582 0.9654 0.051 Uiso 1 1 calc R U
H1B H 1.2631 0.6193 0.9905 0.051 Uiso 1 1 calc R U
H1C H 1.3991 0.5340 0.9336 0.051 Uiso 1 1 calc R U
C3 C 0.9954(4) 0.5784(4) 0.88079(16) 0.0275(7) Uani 1 1 d . .
H3 H 0.9949 0.4832 0.8997 0.033 Uiso 1 1 calc R U
C2 C 1.1356(4) 0.6393(4) 0.89979(16) 0.0278(7) Uani 1 1 d . .
C14 C 0.4747(5) 1.3698(4) 0.76507(16) 0.0305(8) Uani 1 1 d . .
C11 C 0.6424(4) 1.1747(3) 0.87602(15) 0.0248(7) Uani 1 1 d . .
C8 C 0.7081(5) 0.8958(4) 0.74948(16) 0.0367(8) Uani 1 1 d . .
H8 H 0.6789 1.0077 0.7573 0.044 Uiso 1 1 calc R U
C15 C 0.6558(5) 1.3500(4) 0.78383(16) 0.0305(8) Uani 1 1 d . .
H15 H 0.7222 1.4017 0.7590 0.037 Uiso 1 1 calc R U
C6 C 0.9932(4) 0.8652(4) 0.82210(15) 0.0288(7) Uani 1 1 d . .
H6 H 0.9931 0.9608 0.8034 0.035 Uiso 1 1 calc R U
C4 C 0.8569(4) 0.6620(4) 0.83339(16) 0.0285(7) Uani 1 1 d . .
H4 H 0.7649 0.6210 0.8229 0.034 Uiso 1 1 calc R U
C12 C 0.4589(4) 1.1966(4) 0.85930(16) 0.0285(7) Uani 1 1 d . .
H12 H 0.3919 1.1465 0.8848 0.034 Uiso 1 1 calc R U
C21 C 0.3302(11) 1.8250(7) 0.4915(3) 0.105(2) Uani 1 1 d . .
H21 H 0.2990 1.8945 0.4543 0.126 Uiso 1 1 calc R U
C7 C 1.1328(4) 0.7848(4) 0.87008(16) 0.0287(7) Uani 1 1 d . .
H7 H 1.2223 0.8273 0.8821 0.034 Uiso 1 1 calc R U
C16 C 0.7389(4) 1.2538(4) 0.83930(15) 0.0265(7) Uani 1 1 d . .
H16 H 0.8597 1.2427 0.8517 0.032 Uiso 1 1 calc R U
C17 C 0.3763(5) 1.4720(4) 0.70652(18) 0.0372(8) Uani 1 1 d . .
C13 C 0.3769(4) 1.2938(4) 0.80438(16) 0.0312(8) Uani 1 1 d . .
H13 H 0.2541 1.3087 0.7934 0.037 Uiso 1 1 calc R U
C10 C 0.7918(6) 0.8653(5) 0.67853(19) 0.0617(12) Uani 1 1 d . .
H10A H 0.7005 0.9224 0.6454 0.093 Uiso 1 1 calc R U
H10B H 0.8298 0.7551 0.6705 0.093 Uiso 1 1 calc R U
H10C H 0.8974 0.8992 0.6753 0.093 Uiso 1 1 calc R U
C18 C 0.4250(6) 1.6212(5) 0.60370(18) 0.0492(10) Uani 1 1 d . .
C9 C 0.5273(5) 0.8613(5) 0.7541(2) 0.0524(11) Uani 1 1 d . .
H9A H 0.4426 0.9223 0.7199 0.079 Uiso 1 1 calc R U
H9B H 0.4736 0.8880 0.7978 0.079 Uiso 1 1 calc R U
H9C H 0.5519 0.7517 0.7476 0.079 Uiso 1 1 calc R U
C19 C 0.2418(8) 1.6964(6) 0.5857(2) 0.0864(18) Uani 1 1 d . .
H19 H 0.1479 1.6789 0.6111 0.104 Uiso 1 1 calc R U
C23 C 0.5568(9) 1.6450(8) 0.5641(3) 0.106(2) Uani 1 1 d . .
H23 H 0.6813 1.5914 0.5742 0.127 Uiso 1 1 calc R U
C20 C 0.1977(10) 1.7988(7) 0.5292(3) 0.111(2) Uani 1 1 d . .
H20 H 0.0738 1.8499 0.5175 0.133 Uiso 1 1 calc R U
C22 C 0.5091(12) 1.7495(10) 0.5081(3) 0.138(3) Uani 1 1 d . .
H22 H 0.6020 1.7669 0.4821 0.166 Uiso 1 1 calc R U
O2 O 0.9130(5) 1.4197(6) 0.6644(2) 0.0823(12) Uani 1 1 d D U
C25 C 1.1376(17) 1.1754(10) 0.6387(7) 0.217(6) Uani 1 1 d D U
H25A H 1.1157 1.0798 0.6300 0.326 Uiso 1 1 calc R U
H25B H 1.1879 1.1690 0.6834 0.326 Uiso 1 1 calc R U
H25C H 1.2240 1.1910 0.6064 0.326 Uiso 1 1 calc R U
C24 C 0.9882(12) 1.2880(17) 0.6340(8) 0.271(9) Uani 1 1 d D U
H24A H 0.8953 1.2377 0.6386 0.325 Uiso 1 1 calc R U
H24B H 0.9836 1.3213 0.5867 0.325 Uiso 1 1 calc R U
H1N H 0.658(4) 1.070(3) 0.9609(16) 0.013(8) Uiso 1 1 d . .
H3N H 0.588(5) 1.494(4) 0.6658(17) 0.025(10) Uiso 1 1 d . .
H2N H 0.817(5) 1.093(4) 0.9471(16) 0.025(9) Uiso 1 1 d . .
H1O H 0.998(8) 1.447(7) 0.679(3) 0.10(2) Uiso 1 1 d . .

loop_
_atom_site_aniso_label
_atom_site_aniso_U_11
_atom_site_aniso_U_22
_atom_site_aniso_U_33
_atom_site_aniso_U_23
_atom_site_aniso_U_13
_atom_site_aniso_U_12
Ru1 0.01994(15) 0.01844(15) 0.02431(15) 0.00240(10) -0.00258(10) -0.00749(10)
Cl1 0.0273(4) 0.0275(4) 0.0263(4) 0.0048(3) -0.0054(3) -0.0119(3)
Cl2 0.0218(4) 0.0293(4) 0.0335(4) 0.0000(3) -0.0005(3) -0.0121(3)
O1 0.0406(17) 0.0632(19) 0.0600(18) 0.0225(15) -0.0202(14) -0.0081(14)
N1 0.0242(15) 0.0221(15) 0.0227(15) 0.0032(11) -0.0023(13) -0.0100(12)
N2 0.047(2) 0.0393(19) 0.0356(18) 0.0094(14) -0.0134(16) -0.0138(17)
C5 0.0323(18) 0.0256(18) 0.0233(17) -0.0050(14) 0.0029(14) -0.0047(14)
C1 0.0242(17) 0.0270(19) 0.045(2) 0.0020(15) -0.0052(15) -0.0024(14)
C3 0.0269(17) 0.0188(16) 0.0343(18) -0.0016(14) 0.0001(14) -0.0044(14)
C2 0.0235(17) 0.0217(17) 0.0350(18) -0.0018(14) 0.0029(14) -0.0036(14)
C14 0.0368(19) 0.0197(17) 0.0317(18) -0.0006(14) -0.0058(15) -0.0054(15)
C11 0.0291(17) 0.0159(16) 0.0273(17) -0.0024(13) -0.0010(14) -0.0047(13)
C8 0.041(2) 0.033(2) 0.0278(18) -0.0007(15) -0.0056(16) -0.0023(16)
C15 0.0385(19) 0.0275(18) 0.0288(18) 0.0043(14) -0.0037(15) -0.0159(15)
C6 0.0316(18) 0.0242(18) 0.0293(18) 0.0013(14) 0.0076(15) -0.0079(15)
C4 0.0284(17) 0.0272(18) 0.0317(18) -0.0066(14) -0.0007(14) -0.0113(15)
C12 0.0268(17) 0.0262(18) 0.0314(18) -0.0008(14) 0.0031(14) -0.0078(14)
C21 0.166(7) 0.101(5) 0.061(4) 0.053(3) -0.046(4) -0.066(5)
C7 0.0177(16) 0.0279(18) 0.0384(19) 0.0013(15) 0.0036(14) -0.0055(14)
C16 0.0276(17) 0.0242(17) 0.0282(17) 0.0025(14) -0.0059(14) -0.0097(14)
C17 0.043(2) 0.030(2) 0.036(2) 0.0029(16) -0.0102(17) -0.0083(17)
C13 0.0238(17) 0.0300(19) 0.0370(19) -0.0022(15) -0.0050(15) -0.0054(14)
C10 0.069(3) 0.069(3) 0.031(2) 0.003(2) -0.005(2) -0.004(2)
C18 0.076(3) 0.044(2) 0.032(2) 0.0080(18) -0.018(2) -0.026(2)
C9 0.044(2) 0.061(3) 0.048(2) 0.001(2) -0.0208(19) -0.013(2)
C19 0.091(4) 0.076(4) 0.056(3) 0.030(3) -0.002(3) 0.015(3)
C23 0.103(4) 0.161(6) 0.076(4) 0.071(4) -0.040(3) -0.080(5)
C20 0.134(6) 0.085(4) 0.067(4) 0.038(3) -0.019(4) 0.019(4)
C22 0.159(7) 0.205(9) 0.091(5) 0.093(5) -0.050(5) -0.124(7)
O2 0.055(2) 0.118(3) 0.081(3) 0.009(2) -0.0005(19) -0.040(2)
C25 0.259(14) 0.102(7) 0.277(14) 0.013(8) -0.165(12) -0.044(8)
C24 0.088(6) 0.348(18) 0.393(19) -0.277(17) 0.037(9) -0.068(8)

loop_
_atom_type_symbol
_atom_type_description
_atom_type_scat_dispersion_real
_atom_type_scat_dispersion_imag
_atom_type_scat_source
C C 0.0033 0.0016 'International Tables Vol C Tables 4.2.6.8 and 6.1.1.4'
H H 0.0000 0.0000 'International Tables Vol C Tables 4.2.6.8 and 6.1.1.4'
N N 0.0061 0.0033 'International Tables Vol C Tables 4.2.6.8 and 6.1.1.4'
O O 0.0106 0.0060 'International Tables Vol C Tables 4.2.6.8 and 6.1.1.4'
Cl Cl 0.1484 0.1585 'International Tables Vol C Tables 4.2.6.8 and 6.1.1.4'
Ru Ru -1.2594 0.8363 'International Tables Vol C Tables 4.2.6.8 and 6.1.1.4'

loop_
_geom_angle_atom_site_label_1
_geom_angle_atom_site_label_2
_geom_angle_atom_site_label_3
_geom_angle
C4 Ru1 C6 68.28(12)
C4 Ru1 N1 138.02(11)
C6 Ru1 N1 92.34(12)
C4 Ru1 C3 38.04(12)
C6 Ru1 C3 80.53(12)
N1 Ru1 C3 172.83(11)
C4 Ru1 C7 80.97(12)
C6 Ru1 C7 38.09(12)
N1 Ru1 C7 106.87(12)
C3 Ru1 C7 67.88(12)
C4 Ru1 C5 38.02(12)
C6 Ru1 C5 38.54(12)
N1 Ru1 C5 104.84(11)
C3 Ru1 C5 69.03(12)
C7 Ru1 C5 69.64(12)
C4 Ru1 C2 68.57(12)
C6 Ru1 C2 68.26(12)
N1 Ru1 C2 139.70(11)
C3 Ru1 C2 37.69(11)
C7 Ru1 C2 37.52(11)
C5 Ru1 C2 82.09(12)
C4 Ru1 Cl2 87.31(9)
C6 Ru1 Cl2 137.66(9)
N1 Ru1 Cl2 83.21(8)
C3 Ru1 Cl2 101.50(8)
C7 Ru1 Cl2 168.12(9)
C5 Ru1 Cl2 102.11(9)
C2 Ru1 Cl2 135.01(8)
C4 Ru1 Cl1 140.18(9)
C6 Ru1 Cl1 133.91(9)
N1 Ru1 Cl1 80.10(7)
C3 Ru1 Cl1 105.39(9)
C7 Ru1 Cl1 100.81(9)
C5 Ru1 Cl1 170.08(9)
C2 Ru1 Cl1 88.61(9)
Cl2 Ru1 Cl1 86.91(3)
C11 N1 Ru1 119.11(19)
C11 N1 H1N 111(2)
Ru1 N1 H1N 103(2)
C11 N1 H2N 111(2)
Ru1 N1 H2N 104(2)
H1N N1 H2N 107(3)
C17 N2 C18 128.8(4)
C17 N2 H3N 122(3)
C18 N2 H3N 109(3)
C4 C5 C6 115.4(3)
C4 C5 C8 124.3(3)
C6 C5 C8 120.3(3)
C4 C5 Ru1 68.85(17)
C6 C5 Ru1 68.94(17)
C8 C5 Ru1 130.9(2)
C2 C1 H1A 109.5
C2 C1 H1B 109.5
H1A C1 H1B 109.5
C2 C1 H1C 109.5
H1A C1 H1C 109.5
H1B C1 H1C 109.5
C4 C3 C2 120.3(3)
C4 C3 Ru1 69.38(17)
C2 C3 Ru1 72.45(18)
C4 C3 H3 119.8
C2 C3 H3 119.8
Ru1 C3 H3 131.1
C7 C2 C3 118.6(3)
C7 C2 C1 120.8(3)
C3 C2 C1 120.6(3)
C7 C2 Ru1 70.10(17)
C3 C2 Ru1 69.87(17)
C1 C2 Ru1 129.8(2)
C15 C14 C13 118.2(3)
C15 C14 C17 123.7(3)
C13 C14 C17 118.0(3)
C16 C11 C12 120.0(3)
C16 C11 N1 120.3(3)
C12 C11 N1 119.8(3)
C5 C8 C9 113.8(3)
C5 C8 C10 109.2(3)
C9 C8 C10 111.1(3)
C5 C8 H8 107.5
C9 C8 H8 107.5
C10 C8 H8 107.5
C14 C15 C16 120.8(3)
C14 C15 H15 119.6
C16 C15 H15 119.6
C7 C6 C5 122.8(3)
C7 C6 Ru1 72.38(17)
C5 C6 Ru1 72.52(17)
C7 C6 H6 118.6
C5 C6 H6 118.6
Ru1 C6 H6 129.1
C5 C4 C3 123.0(3)
C5 C4 Ru1 73.13(18)
C3 C4 Ru1 72.58(18)
C5 C4 H4 118.5
C3 C4 H4 118.5
Ru1 C4 H4 128.2
C11 C12 C13 119.4(3)
C11 C12 H12 120.3
C13 C12 H12 120.3
C22 C21 C20 119.2(5)
C22 C21 H21 120.4
C20 C21 H21 120.4
C6 C7 C2 119.8(3)
C6 C7 Ru1 69.54(17)
C2 C7 Ru1 72.38(17)
C6 C7 H7 120.1
C2 C7 H7 120.1
Ru1 C7 H7 130.6
C11 C16 C15 120.1(3)
C11 C16 H16 120.0
C15 C16 H16 120.0
O1 C17 N2 121.9(3)
O1 C17 C14 121.2(3)
N2 C17 C14 116.9(3)
C12 C13 C14 121.4(3)
C12 C13 H13 119.3
C14 C13 H13 119.3
C8 C10 H10A 109.5
C8 C10 H10B 109.5
H10A C10 H10B 109.5
C8 C10 H10C 109.5
H10A C10 H10C 109.5
H10B C10 H10C 109.5
C23 C18 C19 118.3(4)
C23 C18 N2 118.3(4)
C19 C18 N2 123.4(4)
C8 C9 H9A 109.5
C8 C9 H9B 109.5
H9A C9 H9B 109.5
C8 C9 H9C 109.5
H9A C9 H9C 109.5
H9B C9 H9C 109.5
C18 C19 C20 119.8(6)
C18 C19 H19 120.1
C20 C19 H19 120.1
C18 C23 C22 120.8(6)
C18 C23 H23 119.6
C22 C23 H23 119.6
C21 C20 C19 121.2(6)
C21 C20 H20 119.4
C19 C20 H20 119.4
C21 C22 C23 120.6(6)
C21 C22 H22 119.7
C23 C22 H22 119.7
C24 O2 H1O 108(4)
C24 C25 H25A 109.5
C24 C25 H25B 109.5
H25A C25 H25B 109.5
C24 C25 H25C 109.5
H25A C25 H25C 109.5
H25B C25 H25C 109.5
C25 C24 O2 135.9(12)
C25 C24 H24A 103.2
O2 C24 H24A 103.2
C25 C24 H24B 103.2
O2 C24 H24B 103.2
H24A C24 H24B 105.2

loop_
_geom_bond_atom_site_label_1
_geom_bond_atom_site_label_2
_geom_bond_distance
Ru1 C4 2.144(3)
Ru1 C6 2.153(3)
Ru1 N1 2.182(3)
Ru1 C3 2.186(3)
Ru1 C7 2.190(3)
Ru1 C5 2.200(3)
Ru1 C2 2.220(3)
Ru1 Cl2 2.4048(8)
Ru1 Cl1 2.4247(8)
O1 C17 1.230(4)
N1 C11 1.429(4)
N1 H1N 0.82(3)
N1 H2N 0.83(4)
N2 C17 1.351(5)
N2 C18 1.422(5)
N2 H3N 0.77(3)
C5 C4 1.416(4)
C5 C6 1.437(5)
C5 C8 1.505(5)
C1 C2 1.489(4)
C1 H1A 0.9600
C1 H1B 0.9600
C1 H1C 0.9600
C3 C4 1.412(4)
C3 C2 1.423(4)
C3 H3 0.9300
C2 C7 1.418(4)
C14 C15 1.388(5)
C14 C13 1.397(5)
C14 C17 1.493(5)
C11 C16 1.382(4)
C11 C12 1.392(4)
C8 C9 1.523(5)
C8 C10 1.537(5)
C8 H8 0.9800
C15 C16 1.391(4)
C15 H15 0.9300
C6 C7 1.417(4)
C6 H6 0.9300
C4 H4 0.9300
C12 C13 1.384(4)
C12 H12 0.9300
C21 C22 1.344(9)
C21 C20 1.338(9)
C21 H21 0.9300
C7 H7 0.9300
C16 H16 0.9300
C13 H13 0.9300
C10 H10A 0.9600
C10 H10B 0.9600
C10 H10C 0.9600
C18 C23 1.345(7)
C18 C19 1.379(7)
C9 H9A 0.9600
C9 H9B 0.9600
C9 H9C 0.9600
C19 C20 1.394(7)
C19 H19 0.9300
C23 C22 1.398(7)
C23 H23 0.9300
C20 H20 0.9300
C22 H22 0.9300
O2 C24 1.306(9)
O2 H1O 0.83(6)
C25 C24 1.249(10)
C25 H25A 0.9600
C25 H25B 0.9600
C25 H25C 0.9600
C24 H24A 0.9700
C24 H24B 0.9700
